data_4075618
loop_
_publ_author_name
'Goj, Laurel A.'
'Blue, Elizabeth D.'
'Delp, Samuel A.'
'Gunnoe, T. Brent'
'Cundari, Thomas R.'
'Petersen, Jeffrey L.'

_publ_section_title
;
 Single-Electron Oxidation of Monomeric Copper(I) Alkyl Complexes:&#x00A0;
 Evidence for Reductive Elimination through Bimolecular Formation of
 Alkanes
;
_journal_issue 17
_journal_name_full Organometallics
_journal_page_first 4097
_journal_paper_doi 10.1021/om060409i
_journal_volume 25
_journal_year 2006
_chemical_formula_sum 'C23 H27 Cu N2 O2'
_chemical_formula_weight 427.01
_chemical_name_common (IMes)Cu(OAc)
_space_group_IT_number 14
_symmetry_cell_setting monoclinic
_symmetry_Int_Tables_number 14
_symmetry_space_group_name_Hall '-P 2ybc'
_symmetry_space_group_name_H-M 'P 1 21/c 1'
_atom_sites_solution_hydrogens geom
_atom_sites_solution_primary direct
_atom_sites_solution_secondary difmap
_audit_creation_method SHELXL-97
_cell_angle_alpha 90.00
_cell_angle_beta 104.0740(10)
_cell_angle_gamma 90.00
_cell_formula_units_Z 4
_cell_length_a 9.4280(6)
_cell_length_b 20.0375(12)
_cell_length_c 11.9928(8)
_cell_measurement_temperature 295(2)
_cell_volume 2197.6(2)
_computing_structure_refinement 'SHELXL-97 (Sheldrick, 1997)'
_computing_structure_solution 'SHELXS-97 (Sheldrick, 1990)'
_diffrn_ambient_temperature 295(2)
_diffrn_measured_fraction_theta_full 0.976
_diffrn_measured_fraction_theta_max 0.976
_diffrn_radiation_monochromator graphite
_diffrn_radiation_type MoK\a
_diffrn_radiation_wavelength 0.71073
_diffrn_reflns_av_R_equivalents 0.0473
_diffrn_reflns_av_sigmaI/netI 0.0698
_diffrn_reflns_limit_h_max 12
_diffrn_reflns_limit_h_min -10
_diffrn_reflns_limit_k_max 26
_diffrn_reflns_limit_k_min -26
_diffrn_reflns_limit_l_max 15
_diffrn_reflns_limit_l_min -14
_diffrn_reflns_number 14151
_diffrn_reflns_theta_full 27.53
_diffrn_reflns_theta_max 27.53
_diffrn_reflns_theta_min 2.03
_diffrn_source 'fine-focus sealed tube'
_exptl_absorpt_coefficient_mu 1.013
_exptl_absorpt_correction_type empirical
_exptl_absorpt_process_details SADABS
_exptl_crystal_colour colorless
_exptl_crystal_density_diffrn 1.291
_exptl_crystal_density_method 'not measured'
_exptl_crystal_description crystalline
_exptl_crystal_F_000 896
_exptl_crystal_size_max 0.58
_exptl_crystal_size_mid 0.40
_exptl_crystal_size_min 0.32
_refine_diff_density_max 0.883
_refine_diff_density_min -0.623
_refine_diff_density_rms 0.071
_refine_ls_extinction_method none
_refine_ls_goodness_of_fit_ref 1.031
_refine_ls_hydrogen_treatment riding
_refine_ls_matrix_type full
_refine_ls_number_parameters 260
_refine_ls_number_reflns 4946
_refine_ls_number_restraints 0
_refine_ls_restrained_S_all 1.031
_refine_ls_R_factor_all 0.0754
_refine_ls_R_factor_gt 0.0565
_refine_ls_shift/su_max 0.001
_refine_ls_shift/su_mean 0.000
_refine_ls_structure_factor_coef Fsqd
_refine_ls_weighting_details 'calc w=1/[\s^2^(Fo^2^)+(0.0919P)^2^+0.8424P] where P=(Fo^2^+2Fc^2^)/3'
_refine_ls_weighting_scheme calc
_refine_ls_wR_factor_gt 0.1591
_refine_ls_wR_factor_ref 0.1773
_reflns_number_gt 3610
_reflns_number_total 4946
_reflns_threshold_expression >2sigma(I)
_cod_data_source_file om060409isi20060512_043953.cif
_cod_data_source_block bg530ccd
_cod_original_sg_symbol_H-M 'P 21/c'
_cod_database_code 4075618

loop_
_symmetry_equiv_pos_as_xyz
'x, y, z'
'-x, y+1/2, -z+1/2'
'-x, -y, -z'
'x, -y-1/2, z-1/2'

loop_
_atom_site_label
_atom_site_type_symbol
_atom_site_fract_x
_atom_site_fract_y
_atom_site_fract_z
_atom_site_U_iso_or_equiv
_atom_site_adp_type
_atom_site_occupancy
_atom_site_symmetry_multiplicity
_atom_site_calc_flag
_atom_site_refinement_flags
Cu1 Cu 0.03823(4) 0.637308(16) 0.76147(4) 0.05531(18) Uani 1 1 d .
O1 O -0.1310(3) 0.63816(12) 0.6421(3) 0.0754(7) Uani 1 1 d .
O2 O -0.2591(5) 0.6370(2) 0.7703(3) 0.1280(15) Uani 1 1 d .
N1 N 0.3028(2) 0.69060(10) 0.9124(2) 0.0434(5) Uani 1 1 d .
N2 N 0.3096(3) 0.58468(11) 0.9008(2) 0.0478(5) Uani 1 1 d .
C1 C 0.2223(3) 0.63781(11) 0.8624(3) 0.0434(6) Uani 1 1 d .
C2 C 0.4404(3) 0.60367(14) 0.9729(3) 0.0564(8) Uani 1 1 d .
H2 H 0.5163 0.5757 1.0095 0.068 Uiso 1 1 calc R
C3 C 0.4368(3) 0.67083(14) 0.9801(3) 0.0543(7) Uani 1 1 d .
H3 H 0.5099 0.6983 1.0222 0.065 Uiso 1 1 calc R
C4 C 0.2714(3) 0.51603(12) 0.8712(3) 0.0452(6) Uani 1 1 d .
C5 C 0.2980(4) 0.48967(14) 0.7712(3) 0.0549(7) Uani 1 1 d .
C6 C 0.2645(4) 0.42272(15) 0.7484(3) 0.0597(8) Uani 1 1 d .
H6 H 0.2804 0.4040 0.6815 0.072 Uiso 1 1 calc R
C7 C 0.2085(3) 0.38307(14) 0.8214(3) 0.0560(8) Uani 1 1 d .
C8 C 0.1841(3) 0.41121(14) 0.9199(3) 0.0544(7) Uani 1 1 d .
H8 H 0.1456 0.3848 0.9692 0.065 Uiso 1 1 calc R
C9 C 0.2153(3) 0.47777(14) 0.9479(3) 0.0508(7) Uani 1 1 d .
C10 C 0.3654(6) 0.5315(2) 0.6931(4) 0.0835(12) Uani 1 1 d .
H10A H 0.2928 0.5610 0.6490 0.125 Uiso 1 1 calc R
H10B H 0.4016 0.5029 0.6421 0.125 Uiso 1 1 calc R
H10C H 0.4446 0.5572 0.7385 0.125 Uiso 1 1 calc R
C11 C 0.1742(4) 0.31007(16) 0.7949(4) 0.0751(11) Uani 1 1 d .
H11A H 0.2128 0.2967 0.7313 0.113 Uiso 1 1 calc R
H11B H 0.0702 0.3037 0.7755 0.113 Uiso 1 1 calc R
H11C H 0.2178 0.2836 0.8611 0.113 Uiso 1 1 calc R
C12 C 0.1961(5) 0.50633(19) 1.0592(3) 0.0728(10) Uani 1 1 d .
H12A H 0.1557 0.4729 1.0998 0.109 Uiso 1 1 calc R
H12B H 0.1311 0.5439 1.0435 0.109 Uiso 1 1 calc R
H12C H 0.2893 0.5204 1.1054 0.109 Uiso 1 1 calc R
C13 C 0.2576(3) 0.75940(12) 0.8992(2) 0.0436(6) Uani 1 1 d .
C14 C 0.1552(3) 0.78295(13) 0.9555(3) 0.0494(6) Uani 1 1 d .
C15 C 0.1194(4) 0.85043(14) 0.9447(3) 0.0594(8) Uani 1 1 d .
H15 H 0.0516 0.8673 0.9822 0.071 Uiso 1 1 calc R
C16 C 0.1819(4) 0.89302(13) 0.8797(3) 0.0600(8) Uani 1 1 d .
C17 C 0.2818(4) 0.86770(14) 0.8242(3) 0.0628(9) Uani 1 1 d .
H17 H 0.3230 0.8961 0.7795 0.075 Uiso 1 1 calc R
C18 C 0.3230(3) 0.80081(14) 0.8329(3) 0.0532(7) Uani 1 1 d .
C19 C 0.0822(4) 0.73772(17) 1.0260(4) 0.0721(10) Uani 1 1 d .
H19A H -0.0019 0.7171 0.9766 0.108 Uiso 1 1 calc R
H19B H 0.0524 0.7635 1.0837 0.108 Uiso 1 1 calc R
H19C H 0.1499 0.7038 1.0622 0.108 Uiso 1 1 calc R
C20 C 0.1390(6) 0.96612(16) 0.8666(4) 0.0909(14) Uani 1 1 d .
H20A H 0.0884 0.9748 0.7884 0.136 Uiso 1 1 calc R
H20B H 0.2253 0.9933 0.8869 0.136 Uiso 1 1 calc R
H20C H 0.0761 0.9765 0.9164 0.136 Uiso 1 1 calc R
C21 C 0.4317(5) 0.7742(2) 0.7706(4) 0.0784(11) Uani 1 1 d .
H21A H 0.4632 0.8097 0.7285 0.118 Uiso 1 1 calc R
H21B H 0.3867 0.7397 0.7183 0.118 Uiso 1 1 calc R
H21C H 0.5146 0.7562 0.8254 0.118 Uiso 1 1 calc R
C22 C -0.2481(4) 0.63866(14) 0.6708(4) 0.0673(10) Uani 1 1 d .
C23 C -0.3872(4) 0.6408(2) 0.5746(4) 0.0801(12) Uani 1 1 d .
H23A H -0.4673 0.6554 0.6050 0.120 Uiso 1 1 calc R
H23B H -0.4077 0.5971 0.5420 0.120 Uiso 1 1 calc R
H23C H -0.3744 0.6714 0.5162 0.120 Uiso 1 1 calc R

loop_
_atom_site_aniso_label
_atom_site_aniso_U_11
_atom_site_aniso_U_22
_atom_site_aniso_U_33
_atom_site_aniso_U_23
_atom_site_aniso_U_13
_atom_site_aniso_U_12
Cu1 0.0466(3) 0.0379(2) 0.0704(3) 0.00173(14) -0.00708(19) 0.00133(12)
O1 0.0516(15) 0.0732(16) 0.092(2) 0.0013(12) -0.0005(13) 0.0000(10)
O2 0.143(4) 0.156(4) 0.080(2) 0.027(2) 0.015(2) 0.001(2)
N1 0.0424(12) 0.0354(10) 0.0489(12) 0.0014(9) 0.0046(10) -0.0005(8)
N2 0.0425(12) 0.0362(11) 0.0587(14) -0.0002(9) 0.0008(10) 0.0031(9)
C1 0.0460(15) 0.0336(12) 0.0480(15) 0.0020(10) 0.0060(12) 0.0017(9)
C2 0.0434(15) 0.0451(15) 0.071(2) 0.0019(13) -0.0044(14) 0.0059(11)
C3 0.0438(15) 0.0459(15) 0.0650(19) -0.0029(13) -0.0025(13) -0.0024(11)
C4 0.0432(14) 0.0319(11) 0.0564(16) 0.0001(10) 0.0043(12) 0.0049(9)
C5 0.0626(18) 0.0425(14) 0.0569(18) 0.0035(12) 0.0092(14) 0.0016(12)
C6 0.070(2) 0.0471(15) 0.0600(18) -0.0100(13) 0.0118(15) 0.0017(13)
C7 0.0465(16) 0.0374(13) 0.079(2) -0.0021(14) 0.0065(14) -0.0009(11)
C8 0.0480(16) 0.0430(14) 0.073(2) 0.0044(13) 0.0174(14) -0.0016(11)
C9 0.0421(15) 0.0456(14) 0.0633(18) 0.0011(12) 0.0103(13) 0.0048(11)
C10 0.122(4) 0.066(2) 0.068(2) 0.0046(18) 0.034(2) -0.011(2)
C11 0.071(2) 0.0410(15) 0.110(3) -0.0097(17) 0.014(2) -0.0057(14)
C12 0.084(3) 0.073(2) 0.070(2) -0.0072(17) 0.034(2) -0.0001(18)
C13 0.0478(15) 0.0321(11) 0.0465(14) 0.0017(10) 0.0032(11) -0.0027(10)
C14 0.0566(17) 0.0405(13) 0.0496(16) 0.0021(11) 0.0101(13) -0.0003(11)
C15 0.0627(19) 0.0427(14) 0.068(2) -0.0038(13) 0.0065(16) 0.0092(13)
C16 0.073(2) 0.0341(14) 0.0628(19) 0.0015(12) -0.0027(16) 0.0007(13)
C17 0.078(2) 0.0435(15) 0.062(2) 0.0129(13) 0.0075(17) -0.0118(14)
C18 0.0582(17) 0.0477(14) 0.0510(16) 0.0031(12) 0.0080(13) -0.0078(12)
C19 0.076(2) 0.0595(19) 0.091(3) 0.0111(17) 0.041(2) 0.0026(16)
C20 0.123(4) 0.0355(16) 0.101(3) 0.0054(17) 0.001(3) 0.0085(18)
C21 0.082(3) 0.087(3) 0.077(2) 0.013(2) 0.039(2) 0.001(2)
C22 0.067(2) 0.0389(15) 0.090(3) 0.0123(14) 0.008(2) -0.0014(13)
C23 0.050(2) 0.089(3) 0.093(3) 0.014(2) 0.000(2) 0.0024(16)

loop_
_atom_type_symbol
_atom_type_description
_atom_type_scat_dispersion_real
_atom_type_scat_dispersion_imag
_atom_type_scat_source
C C 0.0033 0.0016 'International Tables Vol C Tables 4.2.6.8 and 6.1.1.4'
H H 0.0000 0.0000 'International Tables Vol C Tables 4.2.6.8 and 6.1.1.4'
N N 0.0061 0.0033 'International Tables Vol C Tables 4.2.6.8 and 6.1.1.4'
O O 0.0106 0.0060 'International Tables Vol C Tables 4.2.6.8 and 6.1.1.4'
Cu Cu 0.3201 1.2651 'International Tables Vol C Tables 4.2.6.8 and 6.1.1.4'

loop_
_geom_angle_atom_site_label_1
_geom_angle_atom_site_label_2
_geom_angle_atom_site_label_3
_geom_angle
C1 Cu1 O1 171.06(13)
C22 O1 Cu1 116.3(3)
C1 N1 C3 111.7(2)
C1 N1 C13 125.4(2)
C3 N1 C13 122.9(2)
C1 N2 C2 111.9(2)
C1 N2 C4 124.8(2)
C2 N2 C4 123.3(2)
N1 C1 N2 103.5(2)
N1 C1 Cu1 128.83(18)
N2 C1 Cu1 127.61(19)
C3 C2 N2 106.5(2)
C2 C3 N1 106.4(2)
C5 C4 C9 122.5(2)
C5 C4 N2 119.2(3)
C9 C4 N2 118.3(3)
C4 C5 C6 117.2(3)
C4 C5 C10 121.2(3)
C6 C5 C10 121.6(3)
C7 C6 C5 122.3(3)
C8 C7 C6 118.6(3)
C8 C7 C11 120.2(3)
C6 C7 C11 121.2(3)
C7 C8 C9 122.0(3)
C8 C9 C4 117.4(3)
C8 C9 C12 121.1(3)
C4 C9 C12 121.5(3)
C14 C13 C18 122.1(2)
C14 C13 N1 119.6(2)
C18 C13 N1 118.2(3)
C13 C14 C15 117.8(3)
C13 C14 C19 122.2(3)
C15 C14 C19 120.0(3)
C16 C15 C14 121.8(3)
C17 C16 C15 118.8(3)
C17 C16 C20 120.2(3)
C15 C16 C20 121.1(4)
C16 C17 C18 122.0(3)
C17 C18 C13 117.5(3)
C17 C18 C21 121.0(3)
C13 C18 C21 121.4(3)
O2 C22 O1 124.4(4)
O2 C22 C23 118.6(4)
O1 C22 C23 117.0(4)

loop_
_geom_bond_atom_site_label_1
_geom_bond_atom_site_label_2
_geom_bond_distance
Cu1 C1 1.859(3)
Cu1 O1 1.867(3)
O1 C22 1.233(5)
O2 C22 1.223(6)
N1 C1 1.354(3)
N1 C3 1.383(4)
N1 C13 1.440(3)
N2 C1 1.356(3)
N2 C2 1.377(4)
N2 C4 1.444(3)
C2 C3 1.349(4)
C4 C5 1.388(4)
C4 C9 1.396(4)
C5 C6 1.390(4)
C5 C10 1.508(5)
C6 C7 1.379(5)
C7 C8 1.379(5)
C7 C11 1.515(4)
C8 C9 1.389(4)
C9 C12 1.503(5)
C13 C14 1.388(4)
C13 C18 1.393(4)
C14 C15 1.392(4)
C14 C19 1.514(4)
C15 C16 1.380(5)
C16 C17 1.376(6)
C16 C20 1.517(4)
C17 C18 1.392(4)
C18 C21 1.505(5)
C22 C23 1.521(6)
